data_4300012
loop_
_publ_author_name
'Masahito Kodera'
'Yoshimitsu Tachi'
'Toshio Kita'
'Hiromu Kobushi'
'Yoshinori Sumi'
'Koji Kano'
'Motoo Shiro'
'Masayuki Koikawa'
'Tadashi Tokii'
'Masaaki Ohba'
'Hisashi Okawa'

_publ_section_title
;
A Cu(II)-Mediated C-H Oxygenation of Sterically Hindered Tripyridine
Ligands To Form Triangular Cu(II)3 Complexes
;
_journal_name_full 'Inorganic Chemistry'
_journal_page_first 226
_journal_page_last 234
_journal_paper_doi 10.1021/ic990331g
_journal_volume 39
_journal_year 2000
_chemical_formula_sum 'C63 H60 Br Cu3 F12 N9 O3 P2'
_chemical_formula_weight 1551.70
_space_group_IT_number 197
_symmetry_cell_setting cubic
_symmetry_Int_Tables_number 197
_symmetry_space_group_name_Hall 'I 2 2 3'
_symmetry_space_group_name_H-M 'I 2 3'
_audit_creation_date 'Thu Jan  8 15:44:06 1998'
_audit_creation_method 'from TEXRAY.INF file'
_cell_angle_alpha 90
_cell_angle_beta 90
_cell_angle_gamma 90
_cell_formula_units_Z 8
_cell_length_a 24.413(3)
_cell_length_b 24.413(3)
_cell_length_c 24.413(3)
_cell_measurement_reflns_used 13
_cell_measurement_temperature 296.2
_cell_measurement_theta_max 29.9
_cell_measurement_theta_min 29.7
_cell_volume 14550(3)
_computing_cell_refinement 'Rigaku/AFC Diffractometer Control'
_computing_data_collection 'Rigaku/AFC Diffractometer Control'
_computing_data_reduction teXsan
_computing_publication_material teXsan
_computing_structure_refinement teXsan
_computing_structure_solution SHELXS86
_diffrn_ambient_temperature 296.2
_diffrn_measurement_device 'Rigaku AFC7R'
_diffrn_measurement_method \w-2\q
_diffrn_orient_matrix_UB_11 0.00365
_diffrn_orient_matrix_UB_12 -0.02406
_diffrn_orient_matrix_UB_13 0.03295
_diffrn_orient_matrix_UB_21 -0.00974
_diffrn_orient_matrix_UB_22 -0.03264
_diffrn_orient_matrix_UB_23 -0.02275
_diffrn_orient_matrix_UB_31 0.03962
_diffrn_orient_matrix_UB_32 -0.00581
_diffrn_orient_matrix_UB_33 -0.00863
_diffrn_radiation_detector 'scintillation counter'
_diffrn_radiation_monochromator filter
_diffrn_radiation_source 'Rigaku rotating anode'
_diffrn_radiation_type 'Cu K\a'
_diffrn_radiation_wavelength 1.5418
_diffrn_reflns_av_R_equivalents 0.032
_diffrn_reflns_av_sigmaI/netI 0.070
_diffrn_reflns_limit_h_max 25
_diffrn_reflns_limit_h_min 0
_diffrn_reflns_limit_k_max 18
_diffrn_reflns_limit_k_min 0
_diffrn_reflns_limit_l_max 25
_diffrn_reflns_limit_l_min 0
_diffrn_reflns_number 2601
_diffrn_reflns_reduction_process 'Lp corrections applied'
_diffrn_reflns_theta_max 55.06
_diffrn_reflns_theta_min 2.56
_diffrn_standards_decay_% -0.43
_diffrn_standards_interval_count 150
_diffrn_standards_number 3
_exptl_absorpt_coefficient_mu 2.756
_exptl_absorpt_correction_T_max 0.998
_exptl_absorpt_correction_T_min 0.896
_exptl_absorpt_correction_type '\y scans(North,Phillips & Mathews,1968)'
_exptl_crystal_colour green
_exptl_crystal_density_diffrn 1.417
_exptl_crystal_density_meas ?
_exptl_crystal_description prismatic
_exptl_crystal_F_000 6280.00
_exptl_crystal_size_max 0.150
_exptl_crystal_size_mid 0.150
_exptl_crystal_size_min 0.100
_refine_diff_density_max 1.26
_refine_diff_density_min -0.82
_refine_ls_extinction_coef 0.0011(4)
_refine_ls_extinction_method 'Zachariasen(1967) type 2 Gaussian isotropic'
_refine_ls_goodness_of_fit_obs 1.275
_refine_ls_hydrogen_treatment noref
_refine_ls_matrix_type full
_refine_ls_number_constraints 10
_refine_ls_number_parameters 242
_refine_ls_number_reflns 1361
_refine_ls_number_restraints 0
_refine_ls_R_factor_obs 0.0680
_refine_ls_shift/esd_max 0.0183
_refine_ls_shift/esd_mean 0.0041
_refine_ls_structure_factor_coef F
_refine_ls_weighting_details 'w = 1/\s^2^(Fo) + 0.00545|Fo|^2^]'
_refine_ls_weighting_scheme calc
_refine_ls_wR_factor_obs 0.0982
_reflns_number_observed 1361
_reflns_number_total 1671
_reflns_observed_criterion >3.0sigma(I)
_cod_depositor_comments
;
The following automatic conversions were performed:

'_exptl_crystal_density_meas' value 'not measured' was changed to '?'
- the value is perceived as not measured.

Automatic conversion script
Id: cif_fix_values 3008 2015-01-20 13:52:24Z robertas 

The following automatic conversions were performed:

'_refine_ls_weighting_scheme' value 'w = 1/\s^2^(Fo) +
0.00545|Fo|^2^]' was changed to 'calc'. New tag
'_refine_ls_weighting_details' was created. The value of the new tag
was set to 'w = 1/\s^2^(Fo) + 0.00545|Fo|^2^]'.

Automatic conversion script
Id: cif_fix_values 3143 2015-03-26 13:38:13Z robertas 
;
_cod_original_cell_volume 14550(4)
_cod_original_sg_symbol_H-M 'I 2 3 '
_cod_original_formula_sum 'C63 H60 Br Cu3 F12 N9 O3 P2 '
_cod_database_code 4300012

loop_
_symmetry_equiv_pos_as_xyz
x,y,z
z,x,y
y,z,x
x,-y,-z
z,-x,-y
y,-z,-x
-x,y,-z
-z,x,-y
-y,z,-x
-x,-y,z
-z,-x,y
-y,-z,x
1/2+x,1/2+y,1/2+z
1/2+z,1/2+x,1/2+y
1/2+y,1/2+z,1/2+x
1/2+x,1/2-y,1/2-z
1/2+z,1/2-x,1/2-y
1/2+y,1/2-z,1/2-x
1/2-x,1/2+y,1/2-z
1/2-z,1/2+x,1/2-y
1/2-y,1/2+z,1/2-x
1/2-x,1/2-y,1/2+z
1/2-z,1/2-x,1/2+y
1/2-y,1/2-z,1/2+x

loop_
_atom_site_aniso_label
_atom_site_aniso_U_11
_atom_site_aniso_U_22
_atom_site_aniso_U_33
_atom_site_aniso_U_12
_atom_site_aniso_U_13
_atom_site_aniso_U_23
Br 0.061(2) 0.0606 0.0606 0.005(2) 0.0048 -0.0048
Cu 0.041(1) 0.053(1) 0.0362(10) -0.0189(9) -0.0027(8) 0.0079(8)
O 0.027(4) 0.044(5) 0.043(5) -0.012(3) -0.005(4) 0.006(4)
N(1) 0.028(5) 0.051(6) 0.039(6) 0.001(5) -0.001(4) 0.005(5)
N(2) 0.039(6) 0.058(7) 0.055(7) -0.005(6) -0.003(5) 0.013(6)
N(3) 0.033(5) 0.049(6) 0.039(6) -0.010(5) 0.000(4) 0.002(5)
C(1) 0.047(7) 0.037(6) 0.022(5) -0.015(5) -0.004(5) 0.004(5)
C(2) 0.042(7) 0.037(6) 0.024(6) 0.001(5) 0.000(5) 0.002(5)
C(3) 0.027(6) 0.050(7) 0.064(9) -0.016(6) -0.009(6) 0.022(7)
C(4) 0.033(7) 0.07(1) 0.08(1) -0.011(7) -0.007(7) 0.022(9)
C(5) 0.032(6) 0.073(9) 0.036(6) -0.004(6) -0.005(5) -0.002(6)
C(6) 0.046(8) 0.076(10) 0.042(7) 0.003(7) -0.006(6) 0.022(7)
C(7) 0.048(9) 0.09(1) 0.065(10) -0.002(8) -0.024(7) 0.030(9)
C(8) 0.042(7) 0.044(7) 0.039(7) -0.002(6) -0.001(6) 0.005(6)
C(9) 0.069(10) 0.051(8) 0.049(8) -0.004(7) 0.006(7) -0.008(7)
C(10) 0.07(1) 0.08(1) 0.055(9) -0.017(9) 0.000(8) -0.021(8)
C(11) 0.054(9) 0.09(1) 0.054(9) 0.011(9) 0.018(7) -0.005(9)
C(12) 0.058(8) 0.060(9) 0.047(8) 0.012(7) 0.004(7) 0.016(7)
C(13) 0.069(10) 0.065(9) 0.053(8) -0.022(8) 0.012(7) 0.006(7)
C(14) 0.037(6) 0.033(6) 0.031(6) 0.003(5) -0.001(5) 0.003(5)
C(15) 0.035(6) 0.041(7) 0.048(8) 0.005(6) 0.010(5) 0.006(6)
C(16) 0.050(8) 0.049(8) 0.067(9) -0.015(6) 0.008(7) 0.004(7)
C(17) 0.062(8) 0.07(1) 0.045(7) -0.013(8) 0.001(7) 0.004(8)
C(18) 0.054(8) 0.060(8) 0.041(7) -0.009(8) -0.003(6) -0.002(6)
C(19) 0.14(2) 0.057(10) 0.07(1) -0.03(1) 0.02(1) -0.032(8)

loop_
_atom_site_label
_atom_site_fract_x
_atom_site_fract_y
_atom_site_fract_z
_atom_site_U_iso_or_equiv
_atom_site_thermal_displace_type
_atom_site_calc_flag
_atom_site_calc_attached_atom
_atom_site_occupancy
_atom_site_refinement_flags
Br 0.83118(6) -0.8312 -0.8312 0.0606(4) Uani d . 0.33 S
Cu 0.73098(7) -0.77317(8) -0.84044(7) 0.0434(5) Uani d . 1.00 .
P(1) 0.1414(2) -0.5025(4) -1.0017(4) 0.08(2) Uiso d . 0.50 .
P(2) 0.121(1) 0.119(1) 0.118(1) 0.1027 Uiso d . 0.17 .
F(1) 0.1399(6) -0.5591(4) -0.9749(5) 0.08(2) Uiso d . 0.50 .
F(2) 0.1157(4) -0.5264(6) -1.0536(4) 0.0772 Uiso d . 0.50 .
F(3) 0.1672(4) -0.4786(5) -0.9499(4) 0.0772 Uiso d . 0.50 .
F(4) 0.1985(3) -0.5148(6) -1.0244(5) 0.0772 Uiso d . 0.50 .
F(5) 0.0843(3) -0.4901(6) -0.9791(5) 0.0772 Uiso d . 0.50 .
F(6) 0.1430(6) -0.4459(4) -1.0286(5) 0.0772 Uiso d . 0.50 .
F(7) 0.159(3) 0.165(2) 0.139(2) 0.1027 Uiso d . 0.17 .
F(8) 0.079(2) 0.133(3) 0.162(2) 0.1027 Uiso d . 0.17 .
F(9) 0.094(3) 0.159(2) 0.078(2) 0.1027 Uiso d . 0.17 .
F(10) 0.149(3) 0.079(2) 0.158(2) 0.1027 Uiso d . 0.17 .
F(11) 0.164(2) 0.104(3) 0.074(2) 0.1027 Uiso d . 0.17 .
F(12) 0.084(2) 0.073(2) 0.097(2) 0.1027 Uiso d . 0.17 .
O 0.7122(3) -0.8049(3) -0.7727(4) 0.038(2) Uani d . 1.00 .
N(1) 0.6501(4) -0.7901(5) -0.8573(4) 0.040(3) Uani d . 1.00 .
N(2) 0.6034(4) -0.8806(5) -0.7064(5) 0.051(3) Uani d . 1.00 .
N(3) 0.7631(4) -0.7418(4) -0.9077(4) 0.040(3) Uani d . 1.00 .
C(1) 0.6673(5) -0.8421(5) -0.7740(4) 0.035(3) Uani d . 1.00 .
C(2) 0.6278(5) -0.8248(5) -0.8190(5) 0.034(3) Uani d . 1.00 .
C(3) 0.5753(5) -0.8407(6) -0.8212(6) 0.047(4) Uani d . 1.00 .
C(4) 0.5414(6) -0.8208(7) -0.8632(7) 0.061(5) Uani d . 1.00 .
C(5) 0.5628(5) -0.7837(6) -0.8985(5) 0.047(4) Uani d . 1.00 .
C(6) 0.6170(6) -0.7678(7) -0.8970(6) 0.055(4) Uani d . 1.00 .
C(7) 0.6395(6) -0.7277(8) -0.9353(7) 0.068(5) Uani d . 1.00 .
C(8) 0.6375(5) -0.8397(5) -0.7178(5) 0.042(3) Uani d . 1.00 .
C(9) 0.6435(7) -0.7940(6) -0.6837(6) 0.056(4) Uani d . 1.00 .
C(10) 0.6165(7) -0.7945(8) -0.6341(7) 0.069(5) Uani d . 1.00 .
C(11) 0.5833(7) -0.8381(8) -0.6227(6) 0.065(5) Uani d . 1.00 .
C(12) 0.5773(6) -0.8796(6) -0.6594(6) 0.055(4) Uani d . 1.00 .
C(13) 0.5391(7) -0.9267(7) -0.6458(6) 0.062(5) Uani d . 1.00 .
C(14) 0.7826(5) -0.6904(4) -0.9005(5) 0.034(3) Uani d . 1.00 .
C(15) 0.8079(5) -0.6613(6) -0.9420(5) 0.042(3) Uani d . 1.00 .
C(16) 0.8136(5) -0.6881(6) -0.9920(7) 0.055(4) Uani d . 1.00 .
C(17) 0.7954(6) -0.7406(7) -0.9997(6) 0.060(4) Uani d . 1.00 .
C(18) 0.7708(6) -0.7676(6) -0.9549(5) 0.052(4) Uani d . 1.00 .
C(19) 0.751(1) -0.8272(7) -0.9590(7) 0.087(6) Uani d . 1.00 .
C(20) 0.3797(8) -0.007(2) 1.006(1) 0.0539 Uiso d . 0.33 .
C(21) 0.3416(10) -0.031(1) 1.041(1) 0.0539 Uiso d . 0.33 .
C(22) 0.2857(9) -0.023(1) 1.033(1) 0.0539 Uiso d . 0.33 .
C(23) 0.2680(8) 0.010(1) 0.989(1) 0.0539 Uiso d . 0.33 .
C(24) 0.3062(10) 0.034(1) 0.9539(9) 0.0539 Uiso d . 0.33 .
C(25) 0.3620(9) 0.026(1) 0.963(1) 0.0539 Uiso d . 0.33 .
H(3) 0.5618 -0.8664 -0.7940 0.0469 Uiso calc . 1.00 .
H(4) 0.5046 -0.8322 -0.8660 0.0608 Uiso calc . 1.00 .
H(5) 0.5391 -0.7673 -0.9251 0.0469 Uiso calc . 1.00 .
H(7a) 0.6766 -0.7225 -0.9281 0.0684 Uiso calc . 1.00 .
H(7b) 0.6336 -0.7406 -0.9712 0.0684 Uiso calc . 1.00 .
H(7c) 0.6201 -0.6936 -0.9307 0.0684 Uiso calc . 1.00 .
H(9) 0.6645 -0.7642 -0.6938 0.0583 Uiso calc . 1.00 .
H(10) 0.6221 -0.7661 -0.6097 0.0697 Uiso calc . 1.00 .
H(11) 0.5644 -0.8373 -0.5898 0.0659 Uiso calc . 1.00 .
H(13a) 0.5218 -0.9203 -0.6122 0.0621 Uiso calc . 1.00 .
H(13b) 0.5109 -0.9279 -0.6744 0.0621 Uiso calc . 1.00 .
H(13c) 0.5577 -0.9603 -0.6461 0.0621 Uiso calc . 1.00 .
H(15) 0.8216 -0.6254 -0.9354 0.0418 Uiso calc . 1.00 .
H(16) 0.8302 -0.6695 -1.0227 0.0570 Uiso calc . 1.00 .
H(17) 0.7981 -0.7575 -1.0338 0.0608 Uiso calc . 1.00 .
H(19a) 0.7134 -0.8311 -0.9492 0.0874 Uiso calc . 1.00 .
H(19b) 0.7582 -0.8435 -0.9925 0.0874 Uiso calc . 1.00 .
H(19c) 0.7711 -0.8501 -0.9307 0.0874 Uiso calc . 1.00 .

loop_
_atom_type_symbol
_atom_type_oxidation_number
_atom_type_number_in_cell
_atom_type_scat_dispersion_real
_atom_type_scat_dispersion_imag
_atom_type_scat_source
C 0 504 0.018 0.009
;International Tables for Crystallography
(1992, Vol. C, Tables 4.2.6.8 and 6.1.1.1)
;
H 0 480 0.000 0.000
;International Tables for Crystallography
(1992, Vol. C, Table 6.1.1.2)
;
N 0 72 0.031 0.018
;International Tables for Crystallography
(1992, Vol. C, Tables 4.2.6.8 and 6.1.1.1)
;
O 0 24 0.049 0.032
;International Tables for Crystallography
(1992, Vol. C, Tables 4.2.6.8 and 6.1.1.1)
;
P 0 16 0.295 0.434
;International Tables for Crystallography
(1992, Vol. C, Tables 4.2.6.8 and 6.1.1.1)
;
F 0 96 0.073 0.053
;International Tables for Crystallography
(1992, Vol. C, Tables 4.2.6.8 and 6.1.1.1)
;
Cu 0 24 -1.965 0.589
;International Tables for Crystallography
(1992, Vol. C, Tables 4.2.6.8 and 6.1.1.1)
;
Br 0 8 -0.676 1.280
;International Tables for Crystallography
(1992, Vol. C, Tables 4.2.6.8 and 6.1.1.1)
;

loop_
_geom_angle_atom_site_label_1
_geom_angle_atom_site_label_2
_geom_angle_atom_site_label_3
_geom_angle
_geom_angle_site_symmetry_1
_geom_angle_site_symmetry_2
_geom_angle_site_symmetry_3
_geom_angle_publ_flag
O Cu O 92.9(5) 1_555 1_555 11_555 yes
O Cu N(1) 81.9(4) 1_555 1_555 1_555 yes
O Cu N(3) 170.7(4) 1_555 1_555 1_555 yes
O Cu N(1) 136.4(4) 11_555 1_555 1_555 yes
O Cu N(3) 82.5(4) 11_555 1_555 1_555 yes
N(1) Cu N(3) 107.1(4) 1_555 1_555 1_555 yes
Cu O Cu 116.4(4) 1_555 1_555 9_555 yes
Cu O C(1) 115.5(7) 1_555 1_555 1_555 yes
Cu O C(1) 108.0(6) 9_555 1_555 1_555 yes
Cu N(1) C(2) 111.6(8) 1_555 1_555 1_555 yes
Cu N(1) C(6) 128.7(9) 1_555 1_555 1_555 yes
C(2) N(1) C(6) 119(1) 1_555 1_555 1_555 yes
C(8) N(2) C(12) 118(1) 1_555 1_555 1_555 yes
Cu N(3) C(14) 113.1(8) 1_555 1_555 1_555 yes
Cu N(3) C(18) 126.5(9) 1_555 1_555 1_555 yes
C(14) N(3) C(18) 120(1) 1_555 1_555 1_555 yes
O C(1) C(2) 109.1(9) 1_555 1_555 1_555 yes
O C(1) C(8) 108.5(9) 1_555 1_555 1_555 yes
O C(1) C(14) 108.0(9) 1_555 1_555 9_555 yes
C(2) C(1) C(8) 109.4(10) 1_555 1_555 1_555 yes
C(2) C(1) C(14) 112.8(9) 1_555 1_555 9_555 yes
C(8) C(1) C(14) 109.0(9) 1_555 1_555 9_555 yes
N(1) C(2) C(1) 114(1) 1_555 1_555 1_555 yes
N(1) C(2) C(3) 122(1) 1_555 1_555 1_555 yes
C(1) C(2) C(3) 123(1) 1_555 1_555 1_555 yes
C(2) C(3) C(4) 119(1) 1_555 1_555 1_555 yes
C(2) C(3) H(3) 118(1) 1_555 1_555 1_555 no
C(4) C(3) H(3) 121(1) 1_555 1_555 1_555 no
C(3) C(4) C(5) 118(1) 1_555 1_555 1_555 yes
C(3) C(4) H(4) 120(1) 1_555 1_555 1_555 no
C(5) C(4) H(4) 121(1) 1_555 1_555 1_555 no
C(4) C(5) C(6) 122(1) 1_555 1_555 1_555 yes
C(4) C(5) H(5) 118(1) 1_555 1_555 1_555 no
C(6) C(5) H(5) 118(1) 1_555 1_555 1_555 no
N(1) C(6) C(5) 118(1) 1_555 1_555 1_555 yes
N(1) C(6) C(7) 119(1) 1_555 1_555 1_555 yes
C(5) C(6) C(7) 122(1) 1_555 1_555 1_555 yes
C(6) C(7) H(7a) 109(1) 1_555 1_555 1_555 no
C(6) C(7) H(7b) 108(1) 1_555 1_555 1_555 no
C(6) C(7) H(7c) 108(1) 1_555 1_555 1_555 no
H(7a) C(7) H(7b) 111(1) 1_555 1_555 1_555 no
H(7a) C(7) H(7c) 109(1) 1_555 1_555 1_555 no
H(7b) C(7) H(7c) 108(1) 1_555 1_555 1_555 no
N(2) C(8) C(1) 116(1) 1_555 1_555 1_555 yes
N(2) C(8) C(9) 122(1) 1_555 1_555 1_555 yes
C(1) C(8) C(9) 120(1) 1_555 1_555 1_555 yes
C(8) C(9) C(10) 117(1) 1_555 1_555 1_555 yes
C(8) C(9) H(9) 121(1) 1_555 1_555 1_555 no
C(10) C(9) H(9) 120(1) 1_555 1_555 1_555 no
C(9) C(10) C(11) 118(1) 1_555 1_555 1_555 yes
C(9) C(10) H(10) 119(1) 1_555 1_555 1_555 no
C(11) C(10) H(10) 122(1) 1_555 1_555 1_555 no
C(10) C(11) C(12) 120(1) 1_555 1_555 1_555 yes
C(10) C(11) H(11) 117(1) 1_555 1_555 1_555 no
C(12) C(11) H(11) 122(1) 1_555 1_555 1_555 no
N(2) C(12) C(11) 122(1) 1_555 1_555 1_555 yes
N(2) C(12) C(13) 118(1) 1_555 1_555 1_555 yes
C(11) C(12) C(13) 119(1) 1_555 1_555 1_555 yes
C(12) C(13) H(13a) 110(1) 1_555 1_555 1_555 no
C(12) C(13) H(13b) 107(1) 1_555 1_555 1_555 no
C(12) C(13) H(13c) 111(1) 1_555 1_555 1_555 no
H(13a) C(13) H(13b) 108(1) 1_555 1_555 1_555 no
H(13a) C(13) H(13c) 111(1) 1_555 1_555 1_555 no
H(13b) C(13) H(13c) 107(1) 1_555 1_555 1_555 no
N(3) C(14) C(1) 114.2(10) 1_555 1_555 11_555 yes
N(3) C(14) C(15) 122(1) 1_555 1_555 1_555 yes
C(1) C(14) C(15) 123(1) 11_555 1_555 1_555 yes
C(14) C(15) C(16) 116(1) 1_555 1_555 1_555 yes
C(14) C(15) H(15) 120(1) 1_555 1_555 1_555 no
C(16) C(15) H(15) 123(1) 1_555 1_555 1_555 no
C(15) C(16) C(17) 121(1) 1_555 1_555 1_555 yes
C(15) C(16) H(16) 120(1) 1_555 1_555 1_555 no
C(17) C(16) H(16) 118(1) 1_555 1_555 1_555 no
C(16) C(17) C(18) 118(1) 1_555 1_555 1_555 yes
C(16) C(17) H(17) 120(1) 1_555 1_555 1_555 no
C(18) C(17) H(17) 121(1) 1_555 1_555 1_555 no
N(3) C(18) C(17) 120(1) 1_555 1_555 1_555 yes
N(3) C(18) C(19) 117(1) 1_555 1_555 1_555 yes
C(17) C(18) C(19) 121(1) 1_555 1_555 1_555 yes
C(18) C(19) H(19a) 112(1) 1_555 1_555 1_555 no
C(18) C(19) H(19b) 114(1) 1_555 1_555 1_555 no
C(18) C(19) H(19c) 109(1) 1_555 1_555 1_555 no
H(19a) C(19) H(19b) 110(2) 1_555 1_555 1_555 no
H(19a) C(19) H(19c) 103(1) 1_555 1_555 1_555 no
H(19b) C(19) H(19c) 106(1) 1_555 1_555 1_555 no
P(1) P(1) F(1) 119(7) 4_543 1_555 1_555 yes
P(1) P(1) F(1) 55(7) 4_543 1_555 4_543 yes
P(1) P(1) F(2) 142(5) 4_543 1_555 1_555 yes
P(1) P(1) F(2) 34(5) 4_543 1_555 4_543 yes
P(1) P(1) F(4) 111(1) 4_543 1_555 1_555 yes
P(1) P(1) F(4) 63(1) 4_543 1_555 4_543 yes
P(1) P(1) F(5) 68(1) 4_543 1_555 1_555 yes
P(1) P(1) F(5) 106(1) 4_543 1_555 4_543 yes
P(1) P(1) F(3) 37(5) 4_543 1_555 1_555 yes
P(1) P(1) F(3) 138(5) 4_543 1_555 4_543 yes
P(1) P(1) F(6) 60(7) 4_543 1_555 1_555 yes
P(1) P(1) F(6) 114(7) 4_543 1_555 4_543 yes
F(1) P(1) F(1) 174.6(8) 1_555 1_555 4_543 yes
F(1) P(1) F(2) 90.0(9) 1_555 1_555 1_555 yes
F(1) P(1) F(2) 91.4(8) 1_555 1_555 4_543 yes
F(1) P(1) F(4) 90.0(9) 1_555 1_555 1_555 yes
F(1) P(1) F(4) 95.1(9) 1_555 1_555 4_543 yes
F(1) P(1) F(5) 90.0(9) 1_555 1_555 1_555 yes
F(1) P(1) F(5) 90.1(9) 1_555 1_555 4_543 yes
F(1) P(1) F(3) 90.0(8) 1_555 1_555 1_555 yes
F(1) P(1) F(3) 94.2(9) 1_555 1_555 4_543 yes
F(1) P(1) F(6) 179(1) 1_555 1_555 1_555 yes
F(1) P(1) F(6) 5.8(7) 1_555 1_555 4_543 yes
F(1) P(1) F(2) 93.0(8) 4_543 1_555 1_555 yes
F(1) P(1) F(2) 83.3(8) 4_543 1_555 4_543 yes
F(1) P(1) F(4) 94.4(9) 4_543 1_555 1_555 yes
F(1) P(1) F(4) 85.1(8) 4_543 1_555 4_543 yes
F(1) P(1) F(5) 85.6(9) 4_543 1_555 1_555 yes
F(1) P(1) F(5) 88.8(9) 4_543 1_555 4_543 yes
F(1) P(1) F(3) 87.0(8) 4_543 1_555 1_555 yes
F(1) P(1) F(3) 91.1(9) 4_543 1_555 4_543 yes
F(1) P(1) F(6) 5.4(6) 4_543 1_555 1_555 yes
F(1) P(1) F(6) 170.4(10) 4_543 1_555 4_543 yes
F(2) P(1) F(2) 133.2(8) 1_555 1_555 4_543 yes
F(2) P(1) F(4) 90.0(8) 1_555 1_555 1_555 yes
F(2) P(1) F(4) 142.6(8) 1_555 1_555 4_543 yes
F(2) P(1) F(5) 90.0(7) 1_555 1_555 1_555 yes
F(2) P(1) F(5) 45.9(7) 1_555 1_555 4_543 yes
F(2) P(1) F(3) 179(1) 1_555 1_555 1_555 yes
F(2) P(1) F(3) 50.8(6) 1_555 1_555 4_543 yes
F(2) P(1) F(6) 90.0(8) 1_555 1_555 1_555 yes
F(2) P(1) F(6) 95.8(9) 1_555 1_555 4_543 yes
F(2) P(1) F(4) 136.8(8) 4_543 1_555 1_555 yes
F(2) P(1) F(4) 83.8(7) 4_543 1_555 4_543 yes
F(2) P(1) F(5) 43.2(6) 4_543 1_555 1_555 yes
F(2) P(1) F(5) 87.3(7) 4_543 1_555 4_543 yes
F(2) P(1) F(3) 46.8(6) 4_543 1_555 1_555 yes
F(2) P(1) F(3) 173.2(10) 4_543 1_555 4_543 yes
F(2) P(1) F(6) 88.6(8) 4_543 1_555 1_555 yes
F(2) P(1) F(6) 87.9(8) 4_543 1_555 4_543 yes
F(4) P(1) F(4) 53.1(9) 1_555 1_555 4_543 yes
F(4) P(1) F(5) 179(1) 1_555 1_555 1_555 yes
F(4) P(1) F(5) 135.9(10) 1_555 1_555 4_543 yes
F(4) P(1) F(3) 90.0(7) 1_555 1_555 1_555 yes
F(4) P(1) F(3) 39.5(6) 1_555 1_555 4_543 yes
F(4) P(1) F(6) 90.0(9) 1_555 1_555 1_555 yes
F(4) P(1) F(6) 89.4(9) 1_555 1_555 4_543 yes
F(4) P(1) F(5) 126.9(9) 4_543 1_555 1_555 yes
F(4) P(1) F(5) 169(1) 4_543 1_555 4_543 yes
F(4) P(1) F(3) 37.4(6) 4_543 1_555 1_555 yes
F(4) P(1) F(3) 91.9(7) 4_543 1_555 4_543 yes
F(4) P(1) F(6) 84.9(8) 4_543 1_555 1_555 yes
F(4) P(1) F(6) 90.1(9) 4_543 1_555 4_543 yes
F(5) P(1) F(5) 44.1(10) 1_555 1_555 4_543 yes
F(5) P(1) F(3) 90.0(8) 1_555 1_555 1_555 yes
F(5) P(1) F(3) 140.5(8) 1_555 1_555 4_543 yes
F(5) P(1) F(6) 90.0(9) 1_555 1_555 1_555 yes
F(5) P(1) F(6) 90.6(9) 1_555 1_555 4_543 yes
F(5) P(1) F(3) 134.1(8) 4_543 1_555 1_555 yes
F(5) P(1) F(3) 96.6(8) 4_543 1_555 4_543 yes
F(5) P(1) F(6) 89.9(9) 4_543 1_555 1_555 yes
F(5) P(1) F(6) 94.6(9) 4_543 1_555 4_543 yes
F(3) P(1) F(3) 129.2(8) 1_555 1_555 4_543 yes
F(3) P(1) F(6) 90.0(8) 1_555 1_555 1_555 yes
F(3) P(1) F(6) 84.2(8) 1_555 1_555 4_543 yes
F(3) P(1) F(6) 85.8(9) 4_543 1_555 1_555 yes
F(3) P(1) F(6) 97.4(9) 4_543 1_555 4_543 yes
F(6) P(1) F(6) 174.2(9) 1_555 1_555 4_543 yes
P(1) F(1) P(1) 4.6(7) 1_555 1_555 4_543 yes
P(1) F(1) F(6) 63(5) 1_555 1_555 4_543 yes
P(1) F(1) F(6) 59(5) 4_543 1_555 4_543 yes
P(1) F(2) P(1) 3.2(6) 1_555 1_555 4_543 yes
P(1) F(2) F(5) 64.9(8) 1_555 1_555 4_543 yes
P(1) F(2) F(3) 60.0(7) 1_555 1_555 4_543 yes
P(1) F(2) F(5) 63.0(7) 4_543 1_555 4_543 yes
P(1) F(2) F(3) 61.6(7) 4_543 1_555 4_543 yes
F(5) F(2) F(3) 124(1) 4_543 1_555 4_543 yes
P(1) F(4) P(1) 5.0(7) 1_555 1_555 4_543 yes
P(1) F(4) F(4) 65.7(6) 1_555 1_555 4_543 yes
P(1) F(4) F(3) 64.1(8) 1_555 1_555 4_543 yes
P(1) F(4) F(4) 61.2(5) 4_543 1_555 4_543 yes
P(1) F(4) F(3) 68.0(8) 4_543 1_555 4_543 yes
F(4) F(4) F(3) 128(1) 4_543 1_555 4_543 yes
P(1) F(5) P(1) 5.3(7) 1_555 1_555 4_543 yes
P(1) F(5) F(2) 73.8(7) 1_555 1_555 4_543 yes
P(1) F(5) F(5) 65.7(6) 1_555 1_555 4_543 yes
P(1) F(5) F(2) 69.2(7) 4_543 1_555 4_543 yes
P(1) F(5) F(5) 70.2(6) 4_543 1_555 4_543 yes
F(2) F(5) F(5) 139.4(7) 4_543 1_555 4_543 yes
P(1) F(3) P(1) 3.7(7) 1_555 1_555 4_543 yes
P(1) F(3) F(2) 71.5(7) 1_555 1_555 4_543 yes
P(1) F(3) F(4) 74.6(9) 1_555 1_555 4_543 yes
P(1) F(3) F(2) 69.3(7) 4_543 1_555 4_543 yes
P(1) F(3) F(4) 76.4(9) 4_543 1_555 4_543 yes
F(2) F(3) F(4) 144(1) 4_543 1_555 4_543 yes
P(1) F(6) P(1) 5.1(7) 1_555 1_555 4_543 yes
P(1) F(6) F(1) 115(5) 1_555 1_555 4_543 yes
P(1) F(6) F(1) 110(5) 4_543 1_555 4_543 yes
P(2) P(2) P(2) 60.000(3) 2_555 1_555 3_555 yes
P(2) P(2) F(9) 54(24) 2_555 1_555 1_555 yes
P(2) P(2) F(9) 64(24) 2_555 1_555 2_555 yes
P(2) P(2) F(9) 164(6) 2_555 1_555 3_555 yes
P(2) P(2) F(7) 88(8) 2_555 1_555 1_555 yes
P(2) P(2) F(7) 72(4) 2_555 1_555 2_555 yes
P(2) P(2) F(7) 103(4) 2_555 1_555 3_555 yes
P(2) P(2) F(11) 144(26) 2_555 1_555 1_555 yes
P(2) P(2) F(11) 24(24) 2_555 1_555 2_555 yes
P(2) P(2) F(11) 92(25) 2_555 1_555 3_555 yes
P(2) P(2) F(8) 35(24) 2_555 1_555 1_555 yes
P(2) P(2) F(8) 151(25) 2_555 1_555 2_555 yes
P(2) P(2) F(8) 82(26) 2_555 1_555 3_555 yes
P(2) P(2) F(12) 91(7) 2_555 1_555 1_555 yes
P(2) P(2) F(12) 99(5) 2_555 1_555 2_555 yes
P(2) P(2) F(12) 72(2) 2_555 1_555 3_555 yes
P(2) P(2) F(10) 125(24) 2_555 1_555 1_555 yes
P(2) P(2) F(10) 108(25) 2_555 1_555 2_555 yes
P(2) P(2) F(10) 17(14) 2_555 1_555 3_555 yes
P(2) P(2) F(9) 111(24) 3_555 1_555 1_555 yes
P(2) P(2) F(9) 14(6) 3_555 1_555 2_555 yes
P(2) P(2) F(9) 122(25) 3_555 1_555 3_555 yes
P(2) P(2) F(7) 103(4) 3_555 1_555 1_555 yes
P(2) P(2) F(7) 72(4) 3_555 1_555 2_555 yes
P(2) P(2) F(7) 87(8) 3_555 1_555 3_555 yes
P(2) P(2) F(11) 153(25) 3_555 1_555 1_555 yes
P(2) P(2) F(11) 83(25) 3_555 1_555 2_555 yes
P(2) P(2) F(11) 33(24) 3_555 1_555 3_555 yes
P(2) P(2) F(8) 26(23) 3_555 1_555 1_555 yes
P(2) P(2) F(8) 93(26) 3_555 1_555 2_555 yes
P(2) P(2) F(8) 141(25) 3_555 1_555 3_555 yes
P(2) P(2) F(12) 76(5) 3_555 1_555 1_555 yes
P(2) P(2) F(12) 103(2) 3_555 1_555 2_555 yes
P(2) P(2) F(12) 84(7) 3_555 1_555 3_555 yes
P(2) P(2) F(10) 68(25) 3_555 1_555 1_555 yes
P(2) P(2) F(10) 161(15) 3_555 1_555 2_555 yes
P(2) P(2) F(10) 50(23) 3_555 1_555 3_555 yes
F(9) P(2) F(9) 110(2) 1_555 1_555 2_555 yes
F(9) P(2) F(9) 116(2) 1_555 1_555 3_555 yes
F(9) P(2) F(7) 90(3) 1_555 1_555 1_555 yes
F(9) P(2) F(7) 101(3) 1_555 1_555 2_555 yes
F(9) P(2) F(7) 121(3) 1_555 1_555 3_555 yes
F(9) P(2) F(11) 90(3) 1_555 1_555 1_555 yes
F(9) P(2) F(11) 29(3) 1_555 1_555 2_555 yes
F(9) P(2) F(11) 139(4) 1_555 1_555 3_555 yes
F(9) P(2) F(8) 90(3) 1_555 1_555 1_555 yes
F(9) P(2) F(8) 154(4) 1_555 1_555 2_555 yes
F(9) P(2) F(8) 37(3) 1_555 1_555 3_555 yes
F(9) P(2) F(12) 89(3) 1_555 1_555 1_555 yes
F(9) P(2) F(12) 73(3) 1_555 1_555 2_555 yes
F(9) P(2) F(12) 62(2) 1_555 1_555 3_555 yes
F(9) P(2) F(10) 179(5) 1_555 1_555 1_555 yes
F(9) P(2) F(10) 62(3) 1_555 1_555 2_555 yes
F(9) P(2) F(10) 68(3) 1_555 1_555 3_555 yes
F(9) P(2) F(9) 113(2) 2_555 1_555 3_555 yes
F(9) P(2) F(7) 118(3) 2_555 1_555 1_555 yes
F(9) P(2) F(7) 87(3) 2_555 1_555 2_555 yes
F(9) P(2) F(7) 100(3) 2_555 1_555 3_555 yes
F(9) P(2) F(11) 143(4) 2_555 1_555 1_555 yes
F(9) P(2) F(11) 84(3) 2_555 1_555 2_555 yes
F(9) P(2) F(11) 29(3) 2_555 1_555 3_555 yes
F(9) P(2) F(8) 36(3) 2_555 1_555 1_555 yes
F(9) P(2) F(8) 91(3) 2_555 1_555 2_555 yes
F(9) P(2) F(8) 146(4) 2_555 1_555 3_555 yes
F(9) P(2) F(12) 61(2) 2_555 1_555 1_555 yes
F(9) P(2) F(12) 89(3) 2_555 1_555 2_555 yes
F(9) P(2) F(12) 71(3) 2_555 1_555 3_555 yes
F(9) P(2) F(10) 69(3) 2_555 1_555 1_555 yes
F(9) P(2) F(10) 172(3) 2_555 1_555 2_555 yes
F(9) P(2) F(10) 59(3) 2_555 1_555 3_555 yes
F(9) P(2) F(7) 105(3) 3_555 1_555 1_555 yes
F(9) P(2) F(7) 123(3) 3_555 1_555 2_555 yes
F(9) P(2) F(7) 92(3) 3_555 1_555 3_555 yes
F(9) P(2) F(11) 31(3) 3_555 1_555 1_555 yes
F(9) P(2) F(11) 144(4) 3_555 1_555 2_555 yes
F(9) P(2) F(11) 88(3) 3_555 1_555 3_555 yes
F(9) P(2) F(8) 148(4) 3_555 1_555 1_555 yes
F(9) P(2) F(8) 38(4) 3_555 1_555 2_555 yes
F(9) P(2) F(8) 96(3) 3_555 1_555 3_555 yes
F(9) P(2) F(12) 74(3) 3_555 1_555 1_555 yes
F(9) P(2) F(12) 64(3) 3_555 1_555 2_555 yes
F(9) P(2) F(12) 92(3) 3_555 1_555 3_555 yes
F(9) P(2) F(10) 63(3) 3_555 1_555 1_555 yes
F(9) P(2) F(10) 73(3) 3_555 1_555 2_555 yes
F(9) P(2) F(10) 173(3) 3_555 1_555 3_555 yes
F(7) P(2) F(7) 30(2) 1_555 1_555 2_555 yes
F(7) P(2) F(7) 31(2) 1_555 1_555 3_555 yes
F(7) P(2) F(11) 89(3) 1_555 1_555 1_555 yes
F(7) P(2) F(11) 89(3) 1_555 1_555 2_555 yes
F(7) P(2) F(11) 114(3) 1_555 1_555 3_555 yes
F(7) P(2) F(8) 89(3) 1_555 1_555 1_555 yes
F(7) P(2) F(8) 90(3) 1_555 1_555 2_555 yes
F(7) P(2) F(8) 64(3) 1_555 1_555 3_555 yes
F(7) P(2) F(12) 179(4) 1_555 1_555 1_555 yes
F(7) P(2) F(12) 151(3) 1_555 1_555 2_555 yes
F(7) P(2) F(12) 152(3) 1_555 1_555 3_555 yes
F(7) P(2) F(10) 89(3) 1_555 1_555 1_555 yes
F(7) P(2) F(10) 59(2) 1_555 1_555 2_555 yes
F(7) P(2) F(10) 77(3) 1_555 1_555 3_555 yes
F(7) P(2) F(7) 30(2) 2_555 1_555 3_555 yes
F(7) P(2) F(11) 118(3) 2_555 1_555 1_555 yes
F(7) P(2) F(11) 85(3) 2_555 1_555 2_555 yes
F(7) P(2) F(11) 88(3) 2_555 1_555 3_555 yes
F(7) P(2) F(8) 61(2) 2_555 1_555 1_555 yes
F(7) P(2) F(8) 92(3) 2_555 1_555 2_555 yes
F(7) P(2) F(8) 88(3) 2_555 1_555 3_555 yes
F(7) P(2) F(12) 149(3) 2_555 1_555 1_555 yes
F(7) P(2) F(12) 171(3) 2_555 1_555 2_555 yes
F(7) P(2) F(12) 144(3) 2_555 1_555 3_555 yes
F(7) P(2) F(10) 78(3) 2_555 1_555 1_555 yes
F(7) P(2) F(10) 90(3) 2_555 1_555 2_555 yes
F(7) P(2) F(10) 56(2) 2_555 1_555 3_555 yes
F(7) P(2) F(11) 93(3) 3_555 1_555 1_555 yes
F(7) P(2) F(11) 114(3) 3_555 1_555 2_555 yes
F(7) P(2) F(11) 86(3) 3_555 1_555 3_555 yes
F(7) P(2) F(8) 86(3) 3_555 1_555 1_555 yes
F(7) P(2) F(8) 64(3) 3_555 1_555 2_555 yes
F(7) P(2) F(8) 93(3) 3_555 1_555 3_555 yes
F(7) P(2) F(12) 148(3) 3_555 1_555 1_555 yes
F(7) P(2) F(12) 157(3) 3_555 1_555 2_555 yes
F(7) P(2) F(12) 171(3) 3_555 1_555 3_555 yes
F(7) P(2) F(10) 58(2) 3_555 1_555 1_555 yes
F(7) P(2) F(10) 81(3) 3_555 1_555 2_555 yes
F(7) P(2) F(10) 87(3) 3_555 1_555 3_555 yes
F(11) P(2) F(11) 119(1) 1_555 1_555 2_555 yes
F(11) P(2) F(11) 120(2) 1_555 1_555 3_555 yes
F(11) P(2) F(8) 179(5) 1_555 1_555 1_555 yes
F(11) P(2) F(8) 64(3) 1_555 1_555 2_555 yes
F(11) P(2) F(8) 64(3) 1_555 1_555 3_555 yes
F(11) P(2) F(12) 90(3) 1_555 1_555 1_555 yes
F(11) P(2) F(12) 68(2) 1_555 1_555 2_555 yes
F(11) P(2) F(12) 94(3) 1_555 1_555 3_555 yes
F(11) P(2) F(10) 89(3) 1_555 1_555 1_555 yes
F(11) P(2) F(10) 42(3) 1_555 1_555 2_555 yes
F(11) P(2) F(10) 155(4) 1_555 1_555 3_555 yes
F(11) P(2) F(11) 114(2) 2_555 1_555 3_555 yes
F(11) P(2) F(8) 60(3) 2_555 1_555 1_555 yes
F(11) P(2) F(8) 176(4) 2_555 1_555 2_555 yes
F(11) P(2) F(8) 61(3) 2_555 1_555 3_555 yes
F(11) P(2) F(12) 90(3) 2_555 1_555 1_555 yes
F(11) P(2) F(12) 87(3) 2_555 1_555 2_555 yes
F(11) P(2) F(12) 64(2) 2_555 1_555 3_555 yes
F(11) P(2) F(10) 150(3) 2_555 1_555 1_555 yes
F(11) P(2) F(10) 87(3) 2_555 1_555 2_555 yes
F(11) P(2) F(10) 40(3) 2_555 1_555 3_555 yes
F(11) P(2) F(8) 59(3) 3_555 1_555 1_555 yes
F(11) P(2) F(8) 62(3) 3_555 1_555 2_555 yes
F(11) P(2) F(8) 175(4) 3_555 1_555 3_555 yes
F(11) P(2) F(12) 65(2) 3_555 1_555 1_555 yes
F(11) P(2) F(12) 91(3) 3_555 1_555 2_555 yes
F(11) P(2) F(12) 86(3) 3_555 1_555 3_555 yes
F(11) P(2) F(10) 40(3) 3_555 1_555 1_555 yes
F(11) P(2) F(10) 157(4) 3_555 1_555 2_555 yes
F(11) P(2) F(10) 84(3) 3_555 1_555 3_555 yes
F(8) P(2) F(8) 115(2) 1_555 1_555 2_555 yes
F(8) P(2) F(8) 115(2) 1_555 1_555 3_555 yes
F(8) P(2) F(12) 90(3) 1_555 1_555 1_555 yes
F(8) P(2) F(12) 111(3) 1_555 1_555 2_555 yes
F(8) P(2) F(12) 85(3) 1_555 1_555 3_555 yes
F(8) P(2) F(10) 89(3) 1_555 1_555 1_555 yes
F(8) P(2) F(10) 137(4) 1_555 1_555 2_555 yes
F(8) P(2) F(10) 24(3) 1_555 1_555 3_555 yes
F(8) P(2) F(8) 121(2) 2_555 1_555 3_555 yes
F(8) P(2) F(12) 89(3) 2_555 1_555 1_555 yes
F(8) P(2) F(12) 94(3) 2_555 1_555 2_555 yes
F(8) P(2) F(12) 115(3) 2_555 1_555 3_555 yes
F(8) P(2) F(10) 25(3) 2_555 1_555 1_555 yes
F(8) P(2) F(10) 95(3) 2_555 1_555 2_555 yes
F(8) P(2) F(10) 136(4) 2_555 1_555 3_555 yes
F(8) P(2) F(12) 115(3) 3_555 1_555 1_555 yes
F(8) P(2) F(12) 89(3) 3_555 1_555 2_555 yes
F(8) P(2) F(12) 93(3) 3_555 1_555 3_555 yes
F(8) P(2) F(10) 142(4) 3_555 1_555 1_555 yes
F(8) P(2) F(10) 26(3) 3_555 1_555 2_555 yes
F(8) P(2) F(10) 90(3) 3_555 1_555 3_555 yes
F(12) P(2) F(12) 28(2) 1_555 1_555 2_555 yes
F(12) P(2) F(12) 27(2) 1_555 1_555 3_555 yes
F(12) P(2) F(10) 90(3) 1_555 1_555 1_555 yes
F(12) P(2) F(10) 120(3) 1_555 1_555 2_555 yes
F(12) P(2) F(10) 102(3) 1_555 1_555 3_555 yes
F(12) P(2) F(12) 27(2) 2_555 1_555 3_555 yes
F(12) P(2) F(10) 106(3) 2_555 1_555 1_555 yes
F(12) P(2) F(10) 92(3) 2_555 1_555 2_555 yes
F(12) P(2) F(10) 115(3) 2_555 1_555 3_555 yes
F(12) P(2) F(10) 117(3) 3_555 1_555 1_555 yes
F(12) P(2) F(10) 106(3) 3_555 1_555 2_555 yes
F(12) P(2) F(10) 87(3) 3_555 1_555 3_555 yes
F(10) P(2) F(10) 117(2) 1_555 1_555 2_555 yes
F(10) P(2) F(10) 111(2) 1_555 1_555 3_555 yes
F(10) P(2) F(10) 113(2) 2_555 1_555 3_555 yes
P(2) F(9) P(2) 3(1) 1_555 1_555 2_555 yes
P(2) F(9) P(2) 3(1) 1_555 1_555 3_555 yes
P(2) F(9) F(11) 81(5) 1_555 1_555 2_555 yes
P(2) F(9) F(8) 66(4) 1_555 1_555 3_555 yes
P(2) F(9) F(12) 58(2) 1_555 1_555 3_555 yes
P(2) F(9) F(10) 57(3) 1_555 1_555 2_555 yes
P(2) F(9) P(2) 1.1(7) 2_555 1_555 3_555 yes
P(2) F(9) F(11) 78(5) 2_555 1_555 2_555 yes
P(2) F(9) F(8) 68(4) 2_555 1_555 3_555 yes
P(2) F(9) F(12) 58(2) 2_555 1_555 3_555 yes
P(2) F(9) F(10) 60(3) 2_555 1_555 2_555 yes
P(2) F(9) F(11) 78(5) 3_555 1_555 2_555 yes
P(2) F(9) F(8) 69(4) 3_555 1_555 3_555 yes
P(2) F(9) F(12) 57(2) 3_555 1_555 3_555 yes
P(2) F(9) F(10) 60(3) 3_555 1_555 2_555 yes
F(11) F(9) F(8) 124(8) 2_555 1_555 3_555 yes
F(11) F(9) F(12) 82(5) 2_555 1_555 3_555 yes
F(11) F(9) F(10) 126(7) 2_555 1_555 2_555 yes
F(8) F(9) F(12) 113(5) 3_555 1_555 3_555 yes
F(8) F(9) F(10) 13(3) 3_555 1_555 2_555 yes
F(12) F(9) F(10) 100(4) 3_555 1_555 2_555 yes
P(2) F(7) P(2) 4(2) 1_555 1_555 2_555 yes
P(2) F(7) P(2) 3(1) 1_555 1_555 3_555 yes
P(2) F(7) F(7) 76(1) 1_555 1_555 2_555 yes
P(2) F(7) F(7) 74(1) 1_555 1_555 3_555 yes
P(2) F(7) F(8) 55(2) 1_555 1_555 3_555 yes
P(2) F(7) F(10) 58(2) 1_555 1_555 2_555 yes
P(2) F(7) P(2) 3(1) 2_555 1_555 3_555 yes
P(2) F(7) F(7) 74(1) 2_555 1_555 2_555 yes
P(2) F(7) F(7) 76(1) 2_555 1_555 3_555 yes
P(2) F(7) F(8) 54(2) 2_555 1_555 3_555 yes
P(2) F(7) F(10) 60(3) 2_555 1_555 2_555 yes
P(2) F(7) F(7) 72(1) 3_555 1_555 2_555 yes
P(2) F(7) F(7) 72(1) 3_555 1_555 3_555 yes
P(2) F(7) F(8) 58(2) 3_555 1_555 3_555 yes
P(2) F(7) F(10) 62(3) 3_555 1_555 2_555 yes
F(7) F(7) F(7) 60.000(3) 2_555 1_555 3_555 yes
F(7) F(7) F(8) 118(5) 2_555 1_555 3_555 yes
F(7) F(7) F(10) 134(3) 2_555 1_555 2_555 yes
F(7) F(7) F(8) 125(3) 3_555 1_555 3_555 yes
F(7) F(7) F(10) 111(6) 3_555 1_555 2_555 yes
F(8) F(7) F(10) 25(3) 3_555 1_555 2_555 yes
P(2) F(11) P(2) 2(1) 1_555 1_555 2_555 yes
P(2) F(11) P(2) 1(1) 1_555 1_555 3_555 yes
P(2) F(11) F(9) 70(5) 1_555 1_555 3_555 yes
P(2) F(11) F(8) 54(2) 1_555 1_555 2_555 yes
P(2) F(11) F(8) 55(3) 1_555 1_555 3_555 yes
P(2) F(11) F(12) 55(2) 1_555 1_555 2_555 yes
P(2) F(11) F(10) 66(4) 1_555 1_555 2_555 yes
P(2) F(11) P(2) 3(1) 2_555 1_555 3_555 yes
P(2) F(11) F(9) 72(5) 2_555 1_555 3_555 yes
P(2) F(11) F(8) 57(2) 2_555 1_555 2_555 yes
P(2) F(11) F(8) 52(3) 2_555 1_555 3_555 yes
P(2) F(11) F(12) 54(2) 2_555 1_555 2_555 yes
P(2) F(11) F(10) 65(3) 2_555 1_555 2_555 yes
P(2) F(11) F(9) 68(4) 3_555 1_555 3_555 yes
P(2) F(11) F(8) 53(2) 3_555 1_555 2_555 yes
P(2) F(11) F(8) 56(3) 3_555 1_555 3_555 yes
P(2) F(11) F(12) 54(2) 3_555 1_555 2_555 yes
P(2) F(11) F(10) 68(3) 3_555 1_555 2_555 yes
F(9) F(11) F(8) 30(5) 3_555 1_555 2_555 yes
F(9) F(11) F(8) 125(6) 3_555 1_555 3_555 yes
F(9) F(11) F(12) 68(5) 3_555 1_555 2_555 yes
F(9) F(11) F(10) 133(7) 3_555 1_555 2_555 yes
F(8) F(11) F(8) 105(4) 2_555 1_555 3_555 yes
F(8) F(11) F(12) 82(3) 2_555 1_555 2_555 yes
F(8) F(11) F(10) 106(4) 2_555 1_555 2_555 yes
F(8) F(11) F(12) 78(3) 3_555 1_555 2_555 yes
F(8) F(11) F(10) 20(3) 3_555 1_555 2_555 yes
F(12) F(11) F(10) 98(4) 2_555 1_555 2_555 yes
P(2) F(8) P(2) 2(2) 1_555 1_555 2_555 yes
P(2) F(8) P(2) 1(1) 1_555 1_555 3_555 yes
P(2) F(8) F(9) 74(4) 1_555 1_555 2_555 yes
P(2) F(8) F(7) 60(2) 1_555 1_555 2_555 yes
P(2) F(8) F(11) 62(2) 1_555 1_555 2_555 yes
P(2) F(8) F(11) 62(3) 1_555 1_555 3_555 yes
P(2) F(8) F(10) 83(6) 1_555 1_555 3_555 yes
P(2) F(8) P(2) 4(2) 2_555 1_555 3_555 yes
P(2) F(8) F(9) 76(4) 2_555 1_555 2_555 yes
P(2) F(8) F(7) 60(2) 2_555 1_555 2_555 yes
P(2) F(8) F(11) 60(2) 2_555 1_555 2_555 yes
P(2) F(8) F(11) 65(3) 2_555 1_555 3_555 yes
P(2) F(8) F(10) 80(6) 2_555 1_555 3_555 yes
P(2) F(8) F(9) 72(4) 3_555 1_555 2_555 yes
P(2) F(8) F(7) 60(2) 3_555 1_555 2_555 yes
P(2) F(8) F(11) 64(2) 3_555 1_555 2_555 yes
P(2) F(8) F(11) 61(3) 3_555 1_555 3_555 yes
P(2) F(8) F(10) 85(6) 3_555 1_555 3_555 yes
F(9) F(8) F(7) 114(5) 2_555 1_555 2_555 yes
F(9) F(8) F(11) 113(5) 2_555 1_555 2_555 yes
F(9) F(8) F(11) 25(4) 2_555 1_555 3_555 yes
F(9) F(8) F(10) 148(8) 2_555 1_555 3_555 yes
F(7) F(8) F(11) 86(3) 2_555 1_555 2_555 yes
F(7) F(8) F(11) 89(4) 2_555 1_555 3_555 yes
F(7) F(8) F(10) 71(6) 2_555 1_555 3_555 yes
F(11) F(8) F(11) 119(4) 2_555 1_555 3_555 yes
F(11) F(8) F(10) 34(6) 2_555 1_555 3_555 yes
F(11) F(8) F(10) 146(7) 3_555 1_555 3_555 yes
P(2) F(12) P(2) 4(1) 1_555 1_555 2_555 yes
P(2) F(12) P(2) 4(1) 1_555 1_555 3_555 yes
P(2) F(12) F(9) 60(2) 1_555 1_555 2_555 yes
P(2) F(12) F(11) 59(2) 1_555 1_555 3_555 yes
P(2) F(12) F(12) 74(1) 1_555 1_555 2_555 yes
P(2) F(12) F(12) 76(1) 1_555 1_555 3_555 yes
P(2) F(12) P(2) 4(1) 2_555 1_555 3_555 yes
P(2) F(12) F(9) 58(2) 2_555 1_555 2_555 yes
P(2) F(12) F(11) 60(2) 2_555 1_555 3_555 yes
P(2) F(12) F(12) 75(1) 2_555 1_555 2_555 yes
P(2) F(12) F(12) 73(1) 2_555 1_555 3_555 yes
P(2) F(12) F(9) 56(2) 3_555 1_555 2_555 yes
P(2) F(12) F(11) 56(2) 3_555 1_555 3_555 yes
P(2) F(12) F(12) 78(1) 3_555 1_555 2_555 yes
P(2) F(12) F(12) 77(1) 3_555 1_555 3_555 yes
F(9) F(12) F(11) 28(3) 2_555 1_555 3_555 yes
F(9) F(12) F(12) 132(3) 2_555 1_555 2_555 yes
F(9) F(12) F(12) 95(7) 2_555 1_555 3_555 yes
F(11) F(12) F(12) 130(4) 3_555 1_555 2_555 yes
F(11) F(12) F(12) 120(5) 3_555 1_555 3_555 yes
F(12) F(12) F(12) 60.000(4) 2_555 1_555 3_555 yes
P(2) F(10) P(2) 3(1) 1_555 1_555 2_555 yes
P(2) F(10) P(2) 3(2) 1_555 1_555 3_555 yes
P(2) F(10) F(9) 56(2) 1_555 1_555 3_555 yes
P(2) F(10) F(7) 60(3) 1_555 1_555 3_555 yes
P(2) F(10) F(11) 73(4) 1_555 1_555 3_555 yes
P(2) F(10) F(8) 68(5) 1_555 1_555 2_555 yes
P(2) F(10) P(2) 1(1) 2_555 1_555 3_555 yes
P(2) F(10) F(9) 59(2) 2_555 1_555 3_555 yes
P(2) F(10) F(7) 60(2) 2_555 1_555 3_555 yes
P(2) F(10) F(11) 71(4) 2_555 1_555 3_555 yes
P(2) F(10) F(8) 72(6) 2_555 1_555 2_555 yes
P(2) F(10) F(9) 59(2) 3_555 1_555 3_555 yes
P(2) F(10) F(7) 61(2) 3_555 1_555 3_555 yes
P(2) F(10) F(11) 70(4) 3_555 1_555 3_555 yes
P(2) F(10) F(8) 72(6) 3_555 1_555 2_555 yes
F(9) F(10) F(7) 89(3) 3_555 1_555 3_555 yes
F(9) F(10) F(11) 106(4) 3_555 1_555 3_555 yes
F(9) F(10) F(8) 18(5) 3_555 1_555 2_555 yes
F(7) F(10) F(11) 111(4) 3_555 1_555 3_555 yes
F(7) F(10) F(8) 83(6) 3_555 1_555 2_555 yes
F(11) F(10) F(8) 125(8) 3_555 1_555 2_555 yes
C(20) C(20) C(21) 136(2) 4_557 1_555 1_555 yes
C(20) C(20) C(21) 33(2) 4_557 1_555 4_557 yes
C(20) C(20) C(25) 20(3) 4_557 1_555 1_555 yes
C(20) C(20) C(25) 150(5) 4_557 1_555 4_557 yes
C(21) C(20) C(21) 105(2) 1_555 1_555 4_557 yes
C(21) C(20) C(25) 119(1) 1_555 1_555 1_555 yes
C(21) C(20) C(25) 16(1) 1_555 1_555 4_557 yes
C(21) C(20) C(25) 14(1) 4_557 1_555 1_555 yes
C(21) C(20) C(25) 121(2) 4_557 1_555 4_557 yes
C(25) C(20) C(25) 135(2) 1_555 1_555 4_557 yes
C(20) C(21) C(20) 10(1) 1_555 1_555 4_557 yes
C(20) C(21) C(22) 120(2) 1_555 1_555 1_555 yes
C(20) C(21) C(24) 141(3) 1_555 1_555 4_557 yes
C(20) C(21) C(25) 32(3) 1_555 1_555 4_557 yes
C(20) C(21) C(22) 110(2) 4_557 1_555 1_555 yes
C(20) C(21) C(24) 131(3) 4_557 1_555 4_557 yes
C(20) C(21) C(25) 41(3) 4_557 1_555 4_557 yes
C(22) C(21) C(24) 21(2) 1_555 1_555 4_557 yes
C(22) C(21) C(25) 151(5) 1_555 1_555 4_557 yes
C(24) C(21) C(25) 171(6) 4_557 1_555 4_557 yes
C(21) C(22) C(23) 119(2) 1_555 1_555 1_555 yes
C(21) C(22) C(23) 137(3) 1_555 1_555 4_557 yes
C(21) C(22) C(24) 28(2) 1_555 1_555 4_557 yes
C(23) C(22) C(23) 18(2) 1_555 1_555 4_557 yes
C(23) C(22) C(24) 148(3) 1_555 1_555 4_557 yes
C(23) C(22) C(24) 164(4) 4_557 1_555 4_557 yes
C(22) C(23) C(22) 126(3) 1_555 1_555 4_557 yes
C(22) C(23) C(23) 18(1) 1_555 1_555 4_557 yes
C(22) C(23) C(24) 120(1) 1_555 1_555 1_555 yes
C(22) C(23) C(23) 143(3) 4_557 1_555 4_557 yes
C(22) C(23) C(24) 7(2) 4_557 1_555 1_555 yes
C(23) C(23) C(24) 137(1) 4_557 1_555 1_555 yes
C(21) C(24) C(22) 129(4) 4_557 1_555 4_557 yes
C(21) C(24) C(23) 122(3) 4_557 1_555 1_555 yes
C(21) C(24) C(25) 3(2) 4_557 1_555 1_555 yes
C(22) C(24) C(23) 8(2) 4_557 1_555 1_555 yes
C(22) C(24) C(25) 127(3) 4_557 1_555 1_555 yes
C(23) C(24) C(25) 120(2) 1_555 1_555 1_555 yes
C(20) C(25) C(20) 8(2) 1_555 1_555 4_557 yes
C(20) C(25) C(21) 124(4) 1_555 1_555 4_557 yes
C(20) C(25) C(24) 119(2) 1_555 1_555 1_555 yes
C(20) C(25) C(21) 131(5) 4_557 1_555 4_557 yes
C(20) C(25) C(24) 127(2) 4_557 1_555 1_555 yes
C(21) C(25) C(24) 5(4) 4_557 1_555 1_555 yes

loop_
_geom_bond_atom_site_label_1
_geom_bond_atom_site_label_2
_geom_bond_distance
_geom_bond_site_symmetry_1
_geom_bond_site_symmetry_2
_geom_bond_publ_flag
Cu O 1.883(9) 1_555 1_555 yes
Cu O 2.001(8) 1_555 11_555 yes
Cu N(1) 2.059(10) 1_555 1_555 yes
Cu N(3) 1.97(1) 1_555 1_555 yes
O C(1) 1.42(1) 1_555 1_555 yes
N(1) C(2) 1.37(2) 1_555 1_555 yes
N(1) C(6) 1.37(2) 1_555 1_555 yes
N(2) C(8) 1.33(2) 1_555 1_555 yes
N(2) C(12) 1.31(2) 1_555 1_555 yes
N(3) C(14) 1.35(2) 1_555 1_555 yes
N(3) C(18) 1.33(2) 1_555 1_555 yes
C(1) C(2) 1.52(2) 1_555 1_555 yes
C(1) C(8) 1.55(2) 1_555 1_555 yes
C(1) C(14) 1.55(2) 1_555 9_555 yes
C(2) C(3) 1.34(2) 1_555 1_555 yes
C(3) C(4) 1.40(2) 1_555 1_555 yes
C(4) C(5) 1.36(2) 1_555 1_555 yes
C(5) C(6) 1.38(2) 1_555 1_555 yes
C(6) C(7) 1.46(2) 1_555 1_555 yes
C(8) C(9) 1.40(2) 1_555 1_555 yes
C(9) C(10) 1.38(2) 1_555 1_555 yes
C(10) C(11) 1.37(3) 1_555 1_555 yes
C(11) C(12) 1.36(2) 1_555 1_555 yes
C(12) C(13) 1.52(2) 1_555 1_555 yes
C(14) C(15) 1.38(2) 1_555 1_555 yes
C(15) C(16) 1.39(2) 1_555 1_555 yes
C(16) C(17) 1.37(2) 1_555 1_555 yes
C(17) C(18) 1.41(2) 1_555 1_555 yes
C(18) C(19) 1.53(2) 1_555 1_555 yes
P(1) P(1) 0.15(2) 1_555 4_543 yes
P(1) F(1) 1.53(2) 1_555 1_555 yes
P(1) F(1) 1.61(1) 1_555 4_543 yes
P(1) F(2) 1.53(1) 1_555 1_555 yes
P(1) F(2) 1.65(1) 1_555 4_543 yes
P(1) F(4) 1.53(1) 1_555 1_555 yes
P(1) F(4) 1.59(1) 1_555 4_543 yes
P(1) F(5) 1.53(1) 1_555 1_555 yes
P(1) F(5) 1.482(10) 1_555 4_543 yes
P(1) F(3) 1.53(1) 1_555 1_555 yes
P(1) F(3) 1.42(1) 1_555 4_543 yes
P(1) F(6) 1.53(2) 1_555 1_555 yes
P(1) F(6) 1.46(2) 1_555 4_543 yes
F(1) F(6) 0.17(2) 1_555 4_543 yes
F(2) F(5) 1.18(2) 1_555 4_543 yes
F(2) F(3) 1.27(1) 1_555 4_543 yes
F(4) F(4) 1.40(3) 1_555 4_543 yes
F(4) F(3) 1.00(1) 1_555 4_543 yes
F(5) F(5) 1.13(3) 1_555 4_543 yes
P(2) P(2) 0.11(5) 1_555 2_555 yes
P(2) P(2) 0.11(5) 1_555 3_555 yes
P(2) F(9) 1.53(6) 1_555 1_555 yes
P(2) F(9) 1.57(6) 1_555 2_555 yes
P(2) F(9) 1.47(6) 1_555 3_555 yes
P(2) F(7) 1.53(6) 1_555 1_555 yes
P(2) F(7) 1.56(6) 1_555 2_555 yes
P(2) F(7) 1.53(6) 1_555 3_555 yes
P(2) F(11) 1.53(6) 1_555 1_555 yes
P(2) F(11) 1.63(6) 1_555 2_555 yes
P(2) F(11) 1.62(6) 1_555 3_555 yes
P(2) F(8) 1.53(6) 1_555 1_555 yes
P(2) F(8) 1.43(6) 1_555 2_555 yes
P(2) F(8) 1.44(5) 1_555 3_555 yes
P(2) F(12) 1.53(6) 1_555 1_555 yes
P(2) F(12) 1.51(6) 1_555 2_555 yes
P(2) F(12) 1.54(6) 1_555 3_555 yes
P(2) F(10) 1.53(6) 1_555 1_555 yes
P(2) F(10) 1.49(6) 1_555 2_555 yes
P(2) F(10) 1.60(6) 1_555 3_555 yes
F(9) F(11) 0.81(9) 1_555 2_555 yes
F(9) F(8) 1.0(1) 1_555 3_555 yes
F(9) F(12) 1.59(6) 1_555 3_555 yes
F(9) F(10) 1.57(9) 1_555 2_555 yes
F(7) F(7) 0.82(8) 1_555 2_555 yes
F(7) F(7) 0.82(8) 1_555 3_555 yes
F(7) F(8) 1.58(7) 1_555 3_555 yes
F(7) F(10) 1.51(6) 1_555 2_555 yes
F(11) F(8) 1.57(9) 1_555 2_555 yes
F(11) F(8) 1.59(9) 1_555 3_555 yes
F(11) F(12) 1.70(7) 1_555 2_555 yes
F(11) F(10) 1.1(1) 1_555 2_555 yes
F(8) F(10) 0.67(9) 1_555 3_555 yes
F(12) F(12) 0.74(8) 1_555 2_555 yes
F(12) F(12) 0.74(8) 1_555 3_555 yes
C(20) C(20) 0.44(7) 1_555 4_557 yes
C(20) C(21) 1.39(4) 1_555 1_555 yes
C(20) C(21) 1.74(4) 1_555 4_557 yes
C(20) C(25) 1.39(4) 1_555 1_555 yes
C(20) C(25) 0.99(4) 1_555 4_557 yes
C(21) C(22) 1.39(3) 1_555 1_555 yes
C(21) C(24) 0.88(3) 1_555 4_557 yes
C(21) C(25) 0.52(3) 1_555 4_557 yes
C(22) C(23) 1.39(4) 1_555 1_555 yes
C(22) C(23) 0.75(4) 1_555 4_557 yes
C(22) C(24) 0.66(3) 1_555 4_557 yes
C(23) C(23) 0.72(6) 1_555 4_557 yes
C(23) C(24) 1.39(3) 1_555 1_555 yes
C(24) C(25) 1.39(3) 1_555 1_555 yes

loop_
_geom_contact_atom_site_label_1
_geom_contact_atom_site_label_2
_geom_contact_distance
_geom_contact_site_symmetry_1
_geom_contact_site_symmetry_2
_geom_contact_publ_flag
Br Cu 2.836(2) 1_555 1_555 ?
Br Cu 2.836(2) 1_555 9_555 ?
Br Cu 2.836(2) 1_555 11_555 ?
Br O 3.299(8) 1_555 1_555 ?
Br O 3.299(8) 1_555 9_555 ?
Br O 3.299(8) 1_555 11_555 ?
Br N(3) 3.32(1) 1_555 1_555 ?
Br N(3) 3.32(1) 1_555 9_555 ?
Br N(3) 3.32(1) 1_555 11_555 ?
C(3) F(3) 2.98(2) 1_555 3_654 ?
C(3) F(2) 3.23(2) 1_555 12_534 ?
C(4) F(2) 3.13(2) 1_555 12_534 ?
C(4) F(3) 3.27(2) 1_555 3_654 ?
C(4) C(7) 3.55(2) 1_555 20_433 ?
C(7) F(3) 3.37(2) 1_555 17_643 ?
C(7) F(6) 3.42(2) 1_555 23_444 ?
C(7) F(4) 3.49(2) 1_555 23_444 ?
C(7) F(1) 3.52(2) 1_555 17_643 ?
C(9) F(7) 3.34(6) 1_555 17_544 ?
C(9) F(7) 3.36(5) 1_555 16_544 ?
C(10) F(7) 3.33(5) 1_555 16_544 ?
C(10) F(11) 3.43(5) 1_555 17_544 ?
C(10) F(7) 3.45(7) 1_555 17_544 ?
C(10) F(10) 3.48(5) 1_555 18_544 ?
C(10) F(8) 3.54(5) 1_555 18_544 ?
C(15) F(1) 3.46(2) 1_555 7_653 ?
C(15) F(3) 3.47(2) 1_555 10_645 ?
C(15) F(6) 3.57(2) 1_555 10_645 ?
C(16) F(1) 3.44(2) 1_555 7_653 ?
C(16) C(24) 3.48(3) 1_555 2_544 ?
C(16) F(6) 3.55(2) 1_555 10_645 ?
C(17) F(10) 3.51(6) 1_555 8_644 ?
C(17) F(8) 3.53(6) 1_555 9_644 ?
F(1) C(25) 3.39(3) 1_555 8_644 ?
F(2) C(25) 3.40(3) 1_555 8_644 ?
F(5) C(20) 3.32(3) 1_555 5_454 ?
F(5) C(25) 3.33(3) 1_555 11_654 ?
F(5) C(20) 3.55(3) 1_555 11_654 ?
F(6) C(25) 3.55(3) 1_555 11_654 ?
